data_1511885
loop_
_publ_author_name
'Ladd, Carolyn L.'
'Sustac Roman, Daniela'
'Charette, Andr\'e B.'

_publ_section_title
;
 Silver-promoted, palladium-catalyzed direct arylation of cyclopropanes:
 facile access to spiro 3,3'-cyclopropyl oxindoles.
;
_journal_issue 6
_journal_name_full 'Organic letters'
_journal_page_first 1350
_journal_page_last 1353
_journal_paper_doi 10.1021/ol4003338
_journal_volume 15
_journal_year 2013
_chemical_compound_source 'Synthesized by the authors. See text'
_chemical_formula_moiety 'C18 H14 F3 N O'
_chemical_formula_sum 'C18 H14 F3 N O'
_chemical_formula_weight 317.30
_chemical_name_systematic ?
_space_group_IT_number 14
_symmetry_cell_setting monoclinic
_symmetry_space_group_name_Hall '-P 2yn'
_symmetry_space_group_name_H-M 'P 1 21/n 1'
_atom_sites_solution_hydrogens geom
_atom_sites_solution_primary direct
_atom_sites_solution_secondary difmap
_audit_creation_method SHELXL-97
_cell_angle_alpha 90
_cell_angle_beta 90.669(3)
_cell_angle_gamma 90
_cell_formula_units_Z 4
_cell_length_a 15.2477(7)
_cell_length_b 5.8321(3)
_cell_length_c 16.7963(9)
_cell_measurement_reflns_used 5426
_cell_measurement_temperature 100
_cell_measurement_theta_max 70.18
_cell_measurement_theta_min 3.89
_cell_volume 1493.53(13)
_computing_cell_refinement 'SAINT V7.68A(Bruker AXS, 2009)'
_computing_data_collection 'APEX2  (Bruker AXS, 2009)'
_computing_data_reduction 'SAINT V7.68A(Bruker AXS, 2009)'
_computing_molecular_graphics 'SHELXTL  (Bruker AXS, 2003)'
_computing_publication_material 'UdMX (Maris, 2004)'
_computing_structure_refinement 'SHELXL97 (Sheldrick, 2008)'
_computing_structure_solution 'SHELXS97 (Sheldrick, 2008)'
_diffrn_ambient_temperature 100
_diffrn_detector_area_resol_mean 8.3
_diffrn_measured_fraction_theta_full 0.986
_diffrn_measured_fraction_theta_max 0.986
_diffrn_measurement_device_type 'Bruker APEX II'
_diffrn_measurement_method \w
_diffrn_radiation_monochromator 'Quazar MX'
_diffrn_radiation_source 'Incoatec I\muS Microsource '
_diffrn_radiation_type CuK\a
_diffrn_radiation_wavelength 1.54178
_diffrn_reflns_av_R_equivalents 0.042
_diffrn_reflns_av_sigmaI/netI 0.0285
_diffrn_reflns_limit_h_max 18
_diffrn_reflns_limit_h_min -18
_diffrn_reflns_limit_k_max 7
_diffrn_reflns_limit_k_min -6
_diffrn_reflns_limit_l_max 20
_diffrn_reflns_limit_l_min -20
_diffrn_reflns_number 18994
_diffrn_reflns_theta_full 70.51
_diffrn_reflns_theta_max 70.51
_diffrn_reflns_theta_min 3.89
_exptl_absorpt_coefficient_mu 0.964
_exptl_absorpt_correction_T_max 0.9809
_exptl_absorpt_correction_T_min 0.7716
_exptl_absorpt_correction_type multi-scan
_exptl_absorpt_process_details 'Sadabs (Sheldrick, 2008)'
_exptl_crystal_colour Colorless
_exptl_crystal_density_diffrn 1.411
_exptl_crystal_density_method 'not measured'
_exptl_crystal_description Needle
_exptl_crystal_F_000 656
_exptl_crystal_size_max 0.22
_exptl_crystal_size_mid 0.04
_exptl_crystal_size_min 0.02
_refine_diff_density_max 0.358
_refine_diff_density_min -0.253
_refine_diff_density_rms 0.049
_refine_ls_extinction_method none
_refine_ls_goodness_of_fit_ref 1.112
_refine_ls_hydrogen_treatment constr
_refine_ls_matrix_type full
_refine_ls_number_parameters 219
_refine_ls_number_reflns 2813
_refine_ls_number_restraints 84
_refine_ls_restrained_S_all 1.130
_refine_ls_R_factor_all 0.0515
_refine_ls_R_factor_gt 0.0453
_refine_ls_shift/su_max 0.001
_refine_ls_shift/su_mean 0.000
_refine_ls_structure_factor_coef Fsqd
_refine_ls_weighting_details 'calc w=1/[\s^2^(Fo^2^)+(0.0797P)^2^+0.2866P] where P=(Fo^2^+2Fc^2^)/3'
_refine_ls_weighting_scheme calc
_refine_ls_wR_factor_gt 0.1269
_refine_ls_wR_factor_ref 0.1323
_reflns_number_gt 2444
_reflns_number_total 2813
_reflns_threshold_expression I>2\s(I)
_cod_data_source_file ol4003338_si_003.cif
_cod_data_source_block cha227
_cod_depositor_comments
;
The following automatic conversions were performed:

'_symmetry_cell_setting' value 'Monoclinic' changed to 'monoclinic'
according to /home/saulius/struct/CIF-dictionaries/cif_core.dic
dictionary named 'cif_core.dic' version 2.4.2 from 2011-04-26.

Automatic conversion script
Id: cif_fix_values 1891 2012-01-12 08:04:46Z andrius 
;
_cod_original_sg_symbol_H-M P21/n
_cod_database_code 1511885

loop_
_symmetry_equiv_pos_as_xyz
'x, y, z'
'-x+1/2, y+1/2, -z+1/2'
'-x, -y, -z'
'x-1/2, -y-1/2, z-1/2'

loop_
_atom_site_label
_atom_site_type_symbol
_atom_site_fract_x
_atom_site_fract_y
_atom_site_fract_z
_atom_site_U_iso_or_equiv
_atom_site_adp_type
_atom_site_occupancy
_atom_site_symmetry_multiplicity
_atom_site_calc_flag
_atom_site_refinement_flags
_atom_site_disorder_assembly
_atom_site_disorder_group
F1 F 0.92065(13) 0.6900(4) 1.00122(14) 0.0670(7) Uani 0.907(6) 1 d PDU A 1
F2 F 0.97093(11) 0.8101(4) 0.89045(11) 0.0467(5) Uani 0.907(6) 1 d PDU A 1
F3 F 0.90955(10) 1.0456(4) 0.96898(14) 0.0541(6) Uani 0.907(6) 1 d PDU A 1
F11 F 0.9258(15) 0.629(3) 0.9746(14) 0.0670(7) Uani 0.093(6) 1 d PDU A 2
F12 F 0.9684(13) 0.882(4) 0.8962(13) 0.0467(5) Uani 0.093(6) 1 d PDU A 2
F13 F 0.8978(10) 0.955(4) 1.0019(11) 0.0541(6) Uani 0.093(6) 1 d PDU A 2
O1 O 0.54216(7) 1.15625(19) 0.86468(8) 0.0347(3) Uani 1 1 d . . .
C1 C 0.48614(10) 1.0070(3) 0.85963(10) 0.0291(3) Uani 1 1 d . . .
N2 N 0.41136(9) 0.9970(2) 0.90395(8) 0.0306(3) Uani 1 1 d . . .
C2 C 0.39024(12) 1.1590(3) 0.96650(10) 0.0368(4) Uani 1 1 d . . .
H2A H 0.4395 1.2646 0.9746 0.055 Uiso 1 1 calc R . .
H2B H 0.3791 1.0756 1.0160 0.055 Uiso 1 1 calc R . .
H2C H 0.3378 1.2461 0.9511 0.055 Uiso 1 1 calc R . .
C3 C 0.35742(11) 0.8149(3) 0.87936(10) 0.0299(4) Uani 1 1 d . . .
C4 C 0.27376(11) 0.7606(3) 0.90456(11) 0.0359(4) Uani 1 1 d . . .
H4 H 0.2453 0.8486 0.9443 0.043 Uiso 1 1 calc R . .
C5 C 0.23306(11) 0.5721(3) 0.86945(11) 0.0392(4) Uani 1 1 d . . .
H5 H 0.1755 0.5313 0.8852 0.047 Uiso 1 1 calc R . .
C6 C 0.27478(12) 0.4423(3) 0.81180(11) 0.0381(4) Uani 1 1 d . . .
H6 H 0.2459 0.3127 0.7894 0.046 Uiso 1 1 calc R . .
C7 C 0.35874(11) 0.5005(3) 0.78644(10) 0.0333(4) Uani 1 1 d . . .
H7 H 0.3872 0.4121 0.7469 0.040 Uiso 1 1 calc R . .
C8 C 0.39944(10) 0.6889(3) 0.81994(9) 0.0289(4) Uani 1 1 d . . .
C9 C 0.48389(10) 0.8043(3) 0.80487(9) 0.0282(4) Uani 1 1 d . . .
C10 C 0.56885(10) 0.6688(3) 0.78532(9) 0.0286(3) Uani 1 1 d . . .
H10 H 0.5582 0.5017 0.7758 0.034 Uiso 1 1 calc R . .
C11 C 0.52657(10) 0.8198(3) 0.72381(10) 0.0324(4) Uani 1 1 d . . .
H11A H 0.4963 0.7442 0.6784 0.039 Uiso 1 1 calc R . .
H11B H 0.5568 0.9646 0.7102 0.039 Uiso 1 1 calc R . .
C12 C 0.65501(10) 0.7171(3) 0.82460(9) 0.0276(3) Uani 1 1 d . . .
C13 C 0.69090(10) 0.5500(3) 0.87478(9) 0.0295(3) Uani 1 1 d . . .
H13 H 0.6597 0.4115 0.8834 0.035 Uiso 1 1 calc R . .
C14 C 0.77157(10) 0.5832(3) 0.91227(10) 0.0306(3) Uani 1 1 d . . .
H14 H 0.7955 0.4675 0.9459 0.037 Uiso 1 1 calc R . .
C15 C 0.81707(10) 0.7863(3) 0.90035(10) 0.0301(4) Uani 1 1 d . A .
C16 C 0.78262(10) 0.9533(3) 0.84994(10) 0.0312(4) Uani 1 1 d . . .
H16 H 0.8140 1.0919 0.8416 0.037 Uiso 1 1 calc R . .
C17 C 0.70261(10) 0.9184(3) 0.81171(9) 0.0299(3) Uani 1 1 d . . .
H17 H 0.6800 1.0320 0.7765 0.036 Uiso 1 1 calc R . .
C18 C 0.90366(11) 0.8296(3) 0.94101(10) 0.0346(4) Uani 1 1 d D . .

loop_
_atom_site_aniso_label
_atom_site_aniso_U_11
_atom_site_aniso_U_22
_atom_site_aniso_U_33
_atom_site_aniso_U_23
_atom_site_aniso_U_13
_atom_site_aniso_U_12
F1 0.0459(8) 0.0918(13) 0.0626(12) 0.0375(10) -0.0244(9) -0.0304(9)
F2 0.0238(5) 0.0643(12) 0.0521(7) -0.0141(8) 0.0054(5) -0.0025(7)
F3 0.0348(7) 0.0531(11) 0.0742(12) -0.0274(10) -0.0134(7) 0.0022(6)
F11 0.0459(8) 0.0918(13) 0.0626(12) 0.0375(10) -0.0244(9) -0.0304(9)
F12 0.0238(5) 0.0643(12) 0.0521(7) -0.0141(8) 0.0054(5) -0.0025(7)
F13 0.0348(7) 0.0531(11) 0.0742(12) -0.0274(10) -0.0134(7) 0.0022(6)
O1 0.0283(6) 0.0298(6) 0.0461(7) -0.0020(5) 0.0020(5) -0.0022(4)
C1 0.0244(7) 0.0293(8) 0.0337(8) 0.0023(6) 0.0010(6) 0.0016(6)
N2 0.0275(7) 0.0310(7) 0.0334(7) -0.0018(5) 0.0036(5) 0.0018(5)
C2 0.0374(9) 0.0370(9) 0.0363(9) -0.0030(7) 0.0051(7) 0.0069(7)
C3 0.0255(8) 0.0322(8) 0.0320(8) 0.0043(6) 0.0008(6) 0.0011(6)
C4 0.0272(8) 0.0439(10) 0.0366(9) 0.0070(7) 0.0076(6) 0.0033(7)
C5 0.0238(8) 0.0490(10) 0.0448(10) 0.0120(8) 0.0019(7) -0.0050(7)
C6 0.0310(9) 0.0383(9) 0.0449(9) 0.0058(7) -0.0047(7) -0.0072(7)
C7 0.0287(8) 0.0351(9) 0.0362(8) 0.0006(7) -0.0015(6) -0.0003(6)
C8 0.0231(8) 0.0310(8) 0.0324(8) 0.0045(6) -0.0003(6) 0.0013(6)
C9 0.0220(7) 0.0311(8) 0.0314(8) 0.0009(6) 0.0017(6) 0.0009(6)
C10 0.0240(7) 0.0305(8) 0.0314(8) -0.0019(6) 0.0042(6) 0.0009(6)
C11 0.0269(8) 0.0390(9) 0.0313(8) 0.0009(6) 0.0031(6) -0.0006(6)
C12 0.0226(7) 0.0310(8) 0.0292(8) -0.0038(6) 0.0069(6) 0.0010(6)
C13 0.0256(8) 0.0300(8) 0.0330(8) -0.0015(6) 0.0052(6) -0.0017(6)
C14 0.0275(8) 0.0327(8) 0.0315(8) 0.0002(6) 0.0030(6) 0.0019(6)
C15 0.0227(7) 0.0362(9) 0.0315(8) -0.0024(6) 0.0048(6) -0.0011(6)
C16 0.0254(8) 0.0340(9) 0.0345(8) -0.0008(7) 0.0068(6) -0.0043(6)
C17 0.0251(7) 0.0322(8) 0.0325(8) 0.0012(6) 0.0052(6) 0.0009(6)
C18 0.0258(8) 0.0415(10) 0.0365(8) -0.0006(7) 0.0026(7) -0.0028(6)

loop_
_atom_type_symbol
_atom_type_description
_atom_type_scat_dispersion_real
_atom_type_scat_dispersion_imag
_atom_type_scat_source
C C 0.0181 0.0091 'International Tables Vol C Tables 4.2.6.8 and 6.1.1.4'
H H 0.0000 0.0000 'International Tables Vol C Tables 4.2.6.8 and 6.1.1.4'
N N 0.0311 0.0180 'International Tables Vol C Tables 4.2.6.8 and 6.1.1.4'
O O 0.0492 0.0322 'International Tables Vol C Tables 4.2.6.8 and 6.1.1.4'
F F 0.0727 0.0534 'International Tables Vol C Tables 4.2.6.8 and 6.1.1.4'

loop_
_geom_angle_atom_site_label_1
_geom_angle_atom_site_label_2
_geom_angle_atom_site_label_3
_geom_angle
_geom_angle_publ_flag
O1 C1 N2 125.33(15) y
O1 C1 C9 128.02(15) y
N2 C1 C9 106.65(13) y
C1 N2 C3 111.18(13) y
C1 N2 C2 123.94(14) y
C3 N2 C2 124.86(14) y
N2 C2 H2A 109.5 ?
N2 C2 H2B 109.5 ?
H2A C2 H2B 109.5 ?
N2 C2 H2C 109.5 ?
H2A C2 H2C 109.5 ?
H2B C2 H2C 109.5 ?
C4 C3 C8 121.88(16) y
C4 C3 N2 128.48(16) y
C8 C3 N2 109.61(14) y
C3 C4 C5 117.34(16) y
C3 C4 H4 121.3 ?
C5 C4 H4 121.3 ?
C6 C5 C4 121.39(15) y
C6 C5 H5 119.3 ?
C4 C5 H5 119.3 ?
C5 C6 C7 120.61(17) y
C5 C6 H6 119.7 ?
C7 C6 H6 119.7 ?
C8 C7 C6 118.65(16) y
C8 C7 H7 120.7 ?
C6 C7 H7 120.7 ?
C7 C8 C3 120.10(15) y
C7 C8 C9 133.02(15) y
C3 C8 C9 106.85(14) y
C8 C9 C1 105.56(13) y
C8 C9 C11 124.34(14) y
C1 C9 C11 119.77(14) y
C8 C9 C10 122.29(14) y
C1 C9 C10 121.15(13) y
C11 C9 C10 58.28(10) y
C12 C10 C11 124.37(14) y
C12 C10 C9 122.85(13) y
C11 C10 C9 59.61(10) y
C12 C10 H10 113.3 ?
C11 C10 H10 113.3 ?
C9 C10 H10 113.3 ?
C10 C11 C9 62.10(10) y
C10 C11 H11A 117.6 ?
C9 C11 H11A 117.6 ?
C10 C11 H11B 117.6 ?
C9 C11 H11B 117.6 ?
H11A C11 H11B 114.6 ?
C13 C12 C17 118.61(15) y
C13 C12 C10 118.22(14) y
C17 C12 C10 123.14(15) y
C14 C13 C12 121.03(15) y
C14 C13 H13 119.5 ?
C12 C13 H13 119.5 ?
C15 C14 C13 119.66(15) y
C15 C14 H14 120.2 ?
C13 C14 H14 120.2 ?
C14 C15 C16 120.00(15) y
C14 C15 C18 121.08(15) y
C16 C15 C18 118.92(15) y
C17 C16 C15 120.21(15) y
C17 C16 H16 119.9 ?
C15 C16 H16 119.9 ?
C16 C17 C12 120.47(15) y
C16 C17 H17 119.8 ?
C12 C17 H17 119.8 ?
F13 C18 F12 113.6(12) y
F13 C18 F11 100.7(11) y
F12 C18 F11 105.2(13) y
F1 C18 F2 106.69(18) y
F1 C18 F3 107.31(16) y
F2 C18 F3 104.56(15) y
F13 C18 C15 113.3(7) y
F12 C18 C15 116.8(12) y
F1 C18 C15 114.08(16) y
F11 C18 C15 105.1(10) y
F2 C18 C15 111.84(16) y
F3 C18 C15 111.76(15) y

loop_
_geom_bond_atom_site_label_1
_geom_bond_atom_site_label_2
_geom_bond_distance
_geom_bond_publ_flag
F1 C18 1.322(2) y
F2 C18 1.344(2) y
F3 C18 1.347(2) y
F11 C18 1.340(13) y
F12 C18 1.284(13) y
F13 C18 1.263(11) y
O1 C1 1.222(2) y
C1 N2 1.370(2) y
C1 C9 1.498(2) y
N2 C3 1.402(2) y
N2 C2 1.452(2) y
C2 H2a 0.9800 ?
C2 H2b 0.9800 ?
C2 H2c 0.9800 ?
C3 C4 1.386(2) y
C3 C8 1.401(2) y
C4 C5 1.390(3) y
C4 H4 0.9500 ?
C5 C6 1.389(3) y
C5 H5 0.9500 ?
C6 C7 1.396(2) y
C6 H6 0.9500 ?
C7 C8 1.379(2) y
C7 H7 0.9500 ?
C8 C9 1.477(2) y
C9 C11 1.519(2) y
C9 C10 1.556(2) y
C10 C12 1.490(2) y
C10 C11 1.498(2) y
C10 H10 1.0000 ?
C11 H11a 0.9900 ?
C11 H11b 0.9900 ?
C12 C13 1.396(2) y
C12 C17 1.399(2) y
C13 C14 1.389(2) y
C13 H13 0.9500 ?
C14 C15 1.389(2) y
C14 H14 0.9500 ?
C15 C16 1.390(2) y
C15 C18 1.501(2) y
C16 C17 1.387(2) y
C16 H16 0.9500 ?
C17 H17 0.9500 ?

loop_
_geom_torsion_atom_site_label_1
_geom_torsion_atom_site_label_2
_geom_torsion_atom_site_label_3
_geom_torsion_atom_site_label_4
_geom_torsion
_geom_torsion_publ_flag
O1 C1 N2 C3 175.24(16) y
C9 C1 N2 C3 -4.10(18) y
O1 C1 N2 C2 -3.0(3) y
C9 C1 N2 C2 177.62(14) y
C1 N2 C3 C4 -173.98(16) y
C2 N2 C3 C4 4.3(3) y
C1 N2 C3 C8 3.84(19) y
C2 N2 C3 C8 -177.90(15) y
C8 C3 C4 C5 1.1(3) y
N2 C3 C4 C5 178.67(16) y
C3 C4 C5 C6 0.5(3) y
C4 C5 C6 C7 -1.1(3) y
C5 C6 C7 C8 0.2(3) y
C6 C7 C8 C3 1.3(2) y
C6 C7 C8 C9 -176.33(17) y
C4 C3 C8 C7 -2.0(2) y
N2 C3 C8 C7 180.00(14) y
C4 C3 C8 C9 176.19(15) y
N2 C3 C8 C9 -1.80(18) y
C7 C8 C9 C1 177.25(17) y
C3 C8 C9 C1 -0.62(17) y
C7 C8 C9 C11 32.7(3) y
C3 C8 C9 C11 -145.16(15) y
C7 C8 C9 C10 -38.5(3) y
C3 C8 C9 C10 143.59(15) y
O1 C1 C9 C8 -176.46(16) y
N2 C1 C9 C8 2.85(17) y
O1 C1 C9 C11 -30.0(2) y
N2 C1 C9 C11 149.35(14) y
O1 C1 C9 C10 38.8(2) y
N2 C1 C9 C10 -141.87(14) y
C8 C9 C10 C12 -133.20(16) y
C1 C9 C10 C12 5.6(2) y
C11 C9 C10 C12 113.60(17) y
C8 C9 C10 C11 113.20(17) y
C1 C9 C10 C11 -107.97(17) y
C12 C10 C11 C9 -111.15(16) y
C8 C9 C11 C10 -109.78(17) y
C1 C9 C11 C10 110.31(16) y
C11 C10 C12 C13 -173.48(14) y
C9 C10 C12 C13 113.24(17) y
C11 C10 C12 C17 4.6(2) y
C9 C10 C12 C17 -68.7(2) y
C17 C12 C13 C14 0.9(2) y
C10 C12 C13 C14 179.07(14) y
C12 C13 C14 C15 0.6(2) y
C13 C14 C15 C16 -1.2(2) y
C13 C14 C15 C18 178.94(14) y
C14 C15 C16 C17 0.3(2) y
C18 C15 C16 C17 -179.83(14) y
C15 C16 C17 C12 1.2(2) y
C13 C12 C17 C16 -1.8(2) y
C10 C12 C17 C16 -179.87(14) y
C14 C15 C18 F13 -99.8(13) y
C16 C15 C18 F13 80.4(13) y
C14 C15 C18 F12 125.3(11) y
C16 C15 C18 F12 -54.6(12) y
C14 C15 C18 F1 -15.7(3) y
C16 C15 C18 F1 164.5(2) y
C14 C15 C18 F11 9.2(12) y
C16 C15 C18 F11 -170.7(12) y
C14 C15 C18 F2 105.5(2) y
C16 C15 C18 F2 -74.3(2) y
C14 C15 C18 F3 -137.6(2) y
C16 C15 C18 F3 42.5(2) y
